data_2226192
loop_
_publ_author_name
'Xu, Zhi-Hong'
'Zhang, Yan-Ling'
'Zhao, Yan-Ru'
'Yang, Feng-Ling'

_publ_section_title
;
 2-[(2,4-Dihydroxybenzylidene)amino]-3',6'-bis(ethylamino)spiro[isoindoline-1,9'-xanthen]-3-one
;
_journal_coeditor_code JH2147
_journal_issue 6
_journal_name_full 'Acta Crystallographica Section E'
_journal_page_first o1504
_journal_paper_doi 10.1107/S1600536810015126
_journal_volume 66
_journal_year 2010
_chemical_formula_iupac 'C35 H36 N4 O4'
_chemical_formula_moiety 'C35 H36 N4 O4'
_chemical_formula_sum 'C35 H36 N4 O4'
_chemical_formula_weight 576.68
_chemical_name_systematic
;
2-[(2,4-Dihydroxybenzylidene)amino]-3',6'-bis(ethylamino)spiro[isoindoline-
1,9'-xanthen]-3-one
;
_space_group_IT_number 14
_symmetry_cell_setting monoclinic
_symmetry_space_group_name_Hall '-P 2ybc'
_symmetry_space_group_name_H-M 'P 1 21/c 1'
_atom_sites_solution_hydrogens geom
_atom_sites_solution_primary direct
_atom_sites_solution_secondary difmap
_audit_creation_method SHELXL-97
_cell_angle_alpha 90.00
_cell_angle_beta 104.423(2)
_cell_angle_gamma 90.00
_cell_formula_units_Z 4
_cell_length_a 9.4461(4)
_cell_length_b 26.6905(12)
_cell_length_c 12.2453(5)
_cell_measurement_reflns_used 922
_cell_measurement_temperature 296(2)
_cell_measurement_theta_max 17.54
_cell_measurement_theta_min 2.30
_cell_volume 2990.0(2)
_computing_cell_refinement 'SAINT (Bruker, 1998)'
_computing_data_collection 'APEX2 (Bruker, 2005)'
_computing_data_reduction 'SAINT (Bruker, 1998)'
_computing_molecular_graphics 'SHELXTL (Sheldrick, 2008)'
_computing_publication_material 'SHELXTL (Sheldrick, 2008)'
_computing_structure_refinement 'SHELXL97 (Sheldrick, 2008)'
_computing_structure_solution 'SHELXS97 (Sheldrick, 2008)'
_diffrn_ambient_temperature 296(2)
_diffrn_measured_fraction_theta_full 0.997
_diffrn_measured_fraction_theta_max 0.997
_diffrn_measurement_device_type 'Bruker APEXII CCD'
_diffrn_measurement_method '\f and \w scans'
_diffrn_radiation_monochromator graphite
_diffrn_radiation_source 'fine-focus sealed tube'
_diffrn_radiation_type MoK\a
_diffrn_radiation_wavelength 0.71073
_diffrn_reflns_av_R_equivalents 0.0865
_diffrn_reflns_av_sigmaI/netI 0.1066
_diffrn_reflns_limit_h_max 7
_diffrn_reflns_limit_h_min -11
_diffrn_reflns_limit_k_max 30
_diffrn_reflns_limit_k_min -31
_diffrn_reflns_limit_l_max 14
_diffrn_reflns_limit_l_min -14
_diffrn_reflns_number 15630
_diffrn_reflns_theta_full 25.10
_diffrn_reflns_theta_max 25.10
_diffrn_reflns_theta_min 1.53
_exptl_absorpt_coefficient_mu 0.085
_exptl_absorpt_correction_T_max 0.9824
_exptl_absorpt_correction_T_min 0.9791
_exptl_absorpt_correction_type multi-scan
_exptl_absorpt_process_details '(SADABS; Sheldrick, 1996)'
_exptl_crystal_colour Colorless
_exptl_crystal_density_diffrn 1.281
_exptl_crystal_density_meas 1.281
_exptl_crystal_density_method 'not measured'
_exptl_crystal_description block
_exptl_crystal_F_000 1224
_exptl_crystal_size_max 0.25
_exptl_crystal_size_mid 0.23
_exptl_crystal_size_min 0.21
_refine_diff_density_max 0.254
_refine_diff_density_min -0.217
_refine_ls_extinction_method none
_refine_ls_goodness_of_fit_ref 1.017
_refine_ls_hydrogen_treatment constr
_refine_ls_matrix_type full
_refine_ls_number_parameters 393
_refine_ls_number_reflns 5310
_refine_ls_number_restraints 0
_refine_ls_restrained_S_all 1.017
_refine_ls_R_factor_all 0.1863
_refine_ls_R_factor_gt 0.0704
_refine_ls_shift/su_max 0.000
_refine_ls_shift/su_mean 0.000
_refine_ls_structure_factor_coef Fsqd
_refine_ls_weighting_details 'calc w=1/[\s^2^(Fo^2^)+(0.0857P)^2^+0.0000P] where P=(Fo^2^+2Fc^2^)/3'
_refine_ls_weighting_scheme calc
_refine_ls_wR_factor_gt 0.1589
_refine_ls_wR_factor_ref 0.2152
_reflns_number_gt 2162
_reflns_number_total 5310
_reflns_threshold_expression I>2sigma(I)
_cod_data_source_file jh2147.cif
_cod_data_source_block I
_cod_depositor_comments
;
The following automatic conversions were performed:
'_symmetry_cell_setting' value 'Monoclinic' changed to 'monoclinic'
according to '/home/saulius/struct/CIF-dictionaries/cif_core.dic'
dictionary named 'cif_core.dic' version 2.4.1 from 2010-06-29.

Automatic conversion script
Id: cif_fix_enum 1527 2010-12-29 10:47:43Z saulius 
;
_cod_original_sg_symbol_H-M 'P 21/c'
_cod_database_code 2226192

loop_
_symmetry_equiv_pos_as_xyz
'x, y, z'
'-x, y+1/2, -z+1/2'
'-x, -y, -z'
'x, -y-1/2, z-1/2'

loop_
_atom_site_type_symbol
_atom_site_label
_atom_site_fract_x
_atom_site_fract_y
_atom_site_fract_z
_atom_site_U_iso_or_equiv
_atom_site_adp_type
_atom_site_calc_flag
_atom_site_refinement_flags
_atom_site_occupancy
_atom_site_disorder_assembly
_atom_site_disorder_group
C C1 0.3223(7) 0.6153(3) 0.9041(5) 0.133(2) Uani d . 1 . .
H H1A 0.3370 0.6138 0.8294 0.199 Uiso calc R 1 . .
H H1B 0.3921 0.5940 0.9532 0.199 Uiso calc R 1 . .
H H1C 0.3348 0.6491 0.9313 0.199 Uiso calc R 1 . .
C C2 0.1753(7) 0.5984(2) 0.9018(4) 0.103(2) Uani d . 1 . .
H H2A 0.1604 0.5990 0.9774 0.124 Uiso calc R 1 . .
H H2B 0.1613 0.5644 0.8736 0.124 Uiso calc R 1 . .
C C3 0.0711(7) 0.6969(3) 0.9716(6) 0.157(3) Uani d . 1 . .
H H3A 0.0060 0.7223 0.9861 0.236 Uiso calc R 1 . .
H H3B 0.1598 0.7123 0.9635 0.236 Uiso calc R 1 . .
H H3C 0.0932 0.6737 1.0335 0.236 Uiso calc R 1 . .
C C4 0.0080(7) 0.6728(3) 0.8778(5) 0.142(3) Uani d . 1 . .
H H4A -0.0179 0.6983 0.8199 0.170 Uiso calc R 1 . .
H H4B -0.0835 0.6601 0.8892 0.170 Uiso calc R 1 . .
C C5 0.0391(5) 0.62734(19) 0.7115(4) 0.0658(13) Uani d . 1 . .
C C6 -0.0518(5) 0.66052(17) 0.6381(4) 0.0682(14) Uani d . 1 . .
H H6 -0.0908 0.6879 0.6675 0.082 Uiso calc R 1 . .
C C7 -0.0847(4) 0.65369(17) 0.5250(4) 0.0619(12) Uani d . 1 . .
H H7 -0.1472 0.6764 0.4792 0.074 Uiso calc R 1 . .
C C8 -0.0288(4) 0.61409(15) 0.4742(3) 0.0472(10) Uani d . 1 . .
C C9 0.0635(4) 0.58217(15) 0.5468(3) 0.0501(11) Uani d . 1 . .
C C10 0.0969(5) 0.58814(18) 0.6619(4) 0.0651(13) Uani d . 1 . .
H H10 0.1595 0.5654 0.7076 0.078 Uiso calc R 1 . .
C C11 0.1123(4) 0.53531(15) 0.3966(3) 0.0490(11) Uani d . 1 . .
C C12 0.1954(5) 0.49728(16) 0.3683(4) 0.0580(12) Uani d . 1 . .
H H12 0.2569 0.4789 0.4253 0.070 Uiso calc R 1 . .
C C13 0.1896(4) 0.48581(17) 0.2564(4) 0.0562(11) Uani d . 1 . .
C C14 0.3593(6) 0.41531(19) 0.3137(4) 0.0833(16) Uani d . 1 . .
H H14A 0.3737 0.3835 0.2797 0.100 Uiso calc R 1 . .
H H14B 0.3058 0.4088 0.3703 0.100 Uiso calc R 1 . .
C C15 0.5050(6) 0.4366(2) 0.3703(5) 0.110(2) Uani d . 1 . .
H H15A 0.5603 0.4420 0.3154 0.165 Uiso calc R 1 . .
H H15B 0.5563 0.4135 0.4265 0.165 Uiso calc R 1 . .
H H15C 0.4920 0.4678 0.4053 0.165 Uiso calc R 1 . .
C C16 0.3493(8) 0.4691(3) 0.0552(6) 0.142(3) Uani d . 1 . .
H H16A 0.3051 0.5018 0.0458 0.213 Uiso calc R 1 . .
H H16B 0.3526 0.4560 -0.0172 0.213 Uiso calc R 1 . .
H H16C 0.4468 0.4716 0.1023 0.213 Uiso calc R 1 . .
C C17 0.2632(7) 0.4358(2) 0.1076(5) 0.1038(19) Uani d . 1 . .
H H17A 0.2971 0.4017 0.1033 0.125 Uiso calc R 1 . .
H H17B 0.1619 0.4373 0.0650 0.125 Uiso calc R 1 . .
C C18 0.0957(5) 0.51575(18) 0.1741(4) 0.0656(13) Uani d . 1 . .
H H18 0.0884 0.5099 0.0980 0.079 Uiso calc R 1 . .
C C19 0.0150(5) 0.55344(17) 0.2056(4) 0.0637(13) Uani d . 1 . .
H H19 -0.0455 0.5726 0.1496 0.076 Uiso calc R 1 . .
C C20 0.0197(4) 0.56410(15) 0.3172(3) 0.0471(10) Uani d . 1 . .
C C21 -0.0665(4) 0.60681(15) 0.3484(3) 0.0477(10) Uani d . 1 . .
C C22 -0.2316(4) 0.60356(16) 0.2994(3) 0.0493(10) Uani d . 1 . .
C C23 -0.3254(5) 0.56787(17) 0.3198(3) 0.0613(12) Uani d . 1 . .
H H23 -0.2916 0.5398 0.3635 0.074 Uiso calc R 1 . .
C C24 -0.4729(5) 0.57535(19) 0.2726(4) 0.0709(14) Uani d . 1 . .
H H24 -0.5396 0.5519 0.2859 0.085 Uiso calc R 1 . .
C C25 -0.5239(5) 0.6164(2) 0.2065(4) 0.0705(14) Uani d . 1 . .
H H25 -0.6240 0.6206 0.1777 0.085 Uiso calc R 1 . .
C C26 -0.4286(5) 0.65122(17) 0.1826(4) 0.0640(13) Uani d . 1 . .
H H26 -0.4621 0.6785 0.1359 0.077 Uiso calc R 1 . .
C C27 -0.2806(4) 0.64420(15) 0.2306(3) 0.0489(11) Uani d . 1 . .
C C28 -0.1560(4) 0.67624(17) 0.2241(4) 0.0535(11) Uani d . 1 . .
C C29 0.1563(5) 0.70297(18) 0.2756(4) 0.0663(13) Uani d . 1 . .
H H29 0.0997 0.7142 0.2066 0.080 Uiso calc R 1 . .
C C30 0.3057(5) 0.72331(17) 0.3196(4) 0.0587(12) Uani d . 1 . .
C C31 0.3612(6) 0.75637(19) 0.2560(4) 0.0783(15) Uani d . 1 . .
H H31 0.3067 0.7650 0.1842 0.094 Uiso calc R 1 . .
C C32 0.4987(6) 0.7771(2) 0.2981(5) 0.0872(17) Uani d . 1 . .
H H32 0.5375 0.7990 0.2541 0.105 Uiso calc R 1 . .
C C33 0.5776(5) 0.7650(2) 0.4060(5) 0.0733(14) Uani d . 1 . .
C C34 0.5267(5) 0.73148(19) 0.4713(4) 0.0706(14) Uani d . 1 . .
H H34 0.5822 0.7228 0.5427 0.085 Uiso calc R 1 . .
C C35 0.3870(5) 0.71047(17) 0.4268(4) 0.0649(13) Uani d . 1 . .
N N1 0.0690(5) 0.63236(18) 0.8272(4) 0.0940(15) Uani d . 1 . .
N N2 0.2709(4) 0.44784(15) 0.2266(3) 0.0749(12) Uani d . 1 . .
N N3 -0.0361(3) 0.65359(12) 0.2909(3) 0.0519(9) Uani d . 1 . .
N N4 0.1058(4) 0.67119(13) 0.3293(3) 0.0587(10) Uani d . 1 . .
O O1 -0.1568(3) 0.71531(11) 0.1705(3) 0.0705(9) Uani d . 1 . .
O O2 0.7101(4) 0.78780(16) 0.4427(3) 0.1002(13) Uani d . 1 . .
H H2 0.7411 0.7832 0.5106 0.150 Uiso calc R 1 . .
O O3 0.3414(4) 0.67909(15) 0.4958(3) 0.0928(12) Uani d . 1 . .
H H3 0.2595 0.6687 0.4647 0.139 Uiso calc R 1 . .
O O4 0.1295(3) 0.54163(11) 0.5103(2) 0.0666(9) Uani d . 1 . .

loop_
_atom_site_aniso_label
_atom_site_aniso_U_11
_atom_site_aniso_U_22
_atom_site_aniso_U_33
_atom_site_aniso_U_12
_atom_site_aniso_U_13
_atom_site_aniso_U_23
C1 0.120(6) 0.175(7) 0.096(5) 0.019(5) 0.013(4) -0.032(5)
C2 0.098(5) 0.142(6) 0.069(4) -0.001(4) 0.022(4) -0.030(4)
C3 0.114(6) 0.197(8) 0.153(7) 0.006(5) 0.019(5) -0.095(6)
C4 0.121(5) 0.196(8) 0.091(5) 0.065(5) -0.009(4) -0.077(5)
C5 0.049(3) 0.086(4) 0.056(3) 0.009(3) 0.000(2) -0.021(3)
C6 0.054(3) 0.072(4) 0.074(3) 0.012(2) 0.006(3) -0.022(3)
C7 0.055(3) 0.058(3) 0.064(3) 0.013(2) -0.003(2) 0.001(2)
C8 0.038(2) 0.048(3) 0.050(3) -0.0026(19) 0.001(2) 0.000(2)
C9 0.044(3) 0.050(3) 0.051(3) 0.010(2) 0.002(2) -0.004(2)
C10 0.060(3) 0.079(4) 0.048(3) 0.016(2) -0.002(2) -0.006(3)
C11 0.055(3) 0.050(3) 0.038(3) 0.001(2) 0.003(2) 0.002(2)
C12 0.059(3) 0.060(3) 0.049(3) 0.008(2) 0.002(2) 0.004(2)
C13 0.051(3) 0.058(3) 0.057(3) 0.001(2) 0.009(2) -0.002(2)
C14 0.096(4) 0.068(4) 0.090(4) 0.023(3) 0.032(3) -0.011(3)
C15 0.078(4) 0.108(5) 0.139(5) 0.017(4) 0.018(4) 0.001(4)
C16 0.118(6) 0.199(8) 0.121(6) 0.016(5) 0.053(5) 0.015(5)
C17 0.114(5) 0.110(5) 0.093(5) 0.028(4) 0.037(4) -0.003(4)
C18 0.068(3) 0.080(4) 0.045(3) 0.013(3) 0.008(2) 0.000(2)
C19 0.063(3) 0.070(3) 0.051(3) 0.015(2) 0.001(2) 0.010(2)
C20 0.045(3) 0.051(3) 0.043(2) 0.000(2) 0.006(2) 0.006(2)
C21 0.037(2) 0.049(3) 0.051(3) -0.0030(19) 0.0008(19) 0.004(2)
C22 0.043(3) 0.051(3) 0.048(2) -0.006(2) 0.000(2) -0.003(2)
C23 0.047(3) 0.068(3) 0.062(3) -0.007(2) 0.000(2) 0.009(2)
C24 0.054(3) 0.078(4) 0.075(3) -0.017(2) 0.003(3) 0.005(3)
C25 0.040(3) 0.087(4) 0.076(3) -0.007(3) -0.003(2) 0.006(3)
C26 0.048(3) 0.066(3) 0.071(3) 0.006(2) 0.002(2) 0.010(3)
C27 0.039(3) 0.049(3) 0.052(3) -0.001(2) 0.000(2) 0.006(2)
C28 0.051(3) 0.051(3) 0.055(3) 0.003(2) 0.006(2) 0.004(2)
C29 0.061(3) 0.068(4) 0.063(3) 0.003(3) 0.002(3) -0.003(3)
C30 0.058(3) 0.062(3) 0.053(3) -0.003(2) 0.007(2) -0.001(2)
C31 0.087(4) 0.085(4) 0.066(3) -0.012(3) 0.026(3) 0.009(3)
C32 0.079(4) 0.102(5) 0.081(4) -0.039(3) 0.021(3) -0.010(3)
C33 0.052(3) 0.092(4) 0.077(4) -0.024(3) 0.018(3) -0.018(3)
C34 0.054(3) 0.084(4) 0.071(3) -0.018(3) 0.012(3) -0.009(3)
C35 0.069(3) 0.055(3) 0.078(4) -0.009(2) 0.032(3) 0.005(3)
N1 0.084(3) 0.123(4) 0.063(3) 0.032(3) -0.004(2) -0.031(3)
N2 0.083(3) 0.080(3) 0.061(3) 0.027(2) 0.016(2) -0.002(2)
N3 0.037(2) 0.051(2) 0.062(2) -0.0056(17) 0.0025(17) 0.0110(18)
N4 0.053(2) 0.050(2) 0.072(3) -0.0094(18) 0.015(2) 0.010(2)
O1 0.058(2) 0.061(2) 0.084(2) 0.0002(15) 0.0007(16) 0.0266(18)
O2 0.070(2) 0.137(3) 0.092(3) -0.056(2) 0.016(2) -0.017(3)
O3 0.075(3) 0.109(3) 0.081(2) -0.028(2) -0.0046(19) 0.027(2)
O4 0.078(2) 0.069(2) 0.0468(19) 0.0292(17) 0.0047(16) 0.0023(16)

loop_
_atom_type_symbol
_atom_type_description
_atom_type_scat_dispersion_real
_atom_type_scat_dispersion_imag
_atom_type_scat_source
C C 0.0033 0.0016 'International Tables Vol C Tables 4.2.6.8 and 6.1.1.4'
H H 0.0000 0.0000 'International Tables Vol C Tables 4.2.6.8 and 6.1.1.4'
N N 0.0061 0.0033 'International Tables Vol C Tables 4.2.6.8 and 6.1.1.4'
O O 0.0106 0.0060 'International Tables Vol C Tables 4.2.6.8 and 6.1.1.4'

loop_
_geom_angle_atom_site_label_1
_geom_angle_atom_site_label_2
_geom_angle_atom_site_label_3
_geom_angle_site_symmetry_1
_geom_angle_site_symmetry_3
_geom_angle
_geom_angle_publ_flag
C2 C1 H1A . . 109.5 ?
C2 C1 H1B . . 109.5 ?
H1A C1 H1B . . 109.5 ?
C2 C1 H1C . . 109.5 ?
H1A C1 H1C . . 109.5 ?
H1B C1 H1C . . 109.5 ?
C1 C2 N1 . . 108.6(5) ?
C1 C2 H2A . . 110.0 ?
N1 C2 H2A . . 110.0 ?
C1 C2 H2B . . 110.0 ?
N1 C2 H2B . . 110.0 ?
H2A C2 H2B . . 108.3 ?
C4 C3 H3A . . 109.5 ?
C4 C3 H3B . . 109.5 ?
H3A C3 H3B . . 109.5 ?
C4 C3 H3C . . 109.5 ?
H3A C3 H3C . . 109.5 ?
H3B C3 H3C . . 109.5 ?
C3 C4 N1 . . 126.8(6) ?
C3 C4 H4A . . 105.6 ?
N1 C4 H4A . . 105.6 ?
C3 C4 H4B . . 105.6 ?
N1 C4 H4B . . 105.6 ?
H4A C4 H4B . . 106.1 ?
N1 C5 C10 . . 121.3(4) ?
N1 C5 C6 . . 122.4(4) ?
C10 C5 C6 . . 116.3(4) ?
C7 C6 C5 . . 121.4(4) ?
C7 C6 H6 . . 119.3 ?
C5 C6 H6 . . 119.3 ?
C6 C7 C8 . . 122.9(4) ?
C6 C7 H7 . . 118.6 ?
C8 C7 H7 . . 118.6 ?
C9 C8 C7 . . 115.5(4) ?
C9 C8 C21 . . 122.2(4) ?
C7 C8 C21 . . 122.4(4) ?
C8 C9 C10 . . 122.5(4) ?
C8 C9 O4 . . 122.8(4) ?
C10 C9 O4 . . 114.6(4) ?
C9 C10 C5 . . 121.4(4) ?
C9 C10 H10 . . 119.3 ?
C5 C10 H10 . . 119.3 ?
C20 C11 O4 . . 123.0(4) ?
C20 C11 C12 . . 122.4(4) ?
O4 C11 C12 . . 114.5(4) ?
C11 C12 C13 . . 121.6(4) ?
C11 C12 H12 . . 119.2 ?
C13 C12 H12 . . 119.2 ?
N2 C13 C12 . . 122.4(4) ?
N2 C13 C18 . . 121.4(4) ?
C12 C13 C18 . . 116.2(4) ?
N2 C14 C15 . . 114.0(5) ?
N2 C14 H14A . . 108.8 ?
C15 C14 H14A . . 108.8 ?
N2 C14 H14B . . 108.8 ?
C15 C14 H14B . . 108.8 ?
H14A C14 H14B . . 107.7 ?
C14 C15 H15A . . 109.5 ?
C14 C15 H15B . . 109.5 ?
H15A C15 H15B . . 109.5 ?
C14 C15 H15C . . 109.5 ?
H15A C15 H15C . . 109.5 ?
H15B C15 H15C . . 109.5 ?
C17 C16 H16A . . 109.5 ?
C17 C16 H16B . . 109.5 ?
H16A C16 H16B . . 109.5 ?
C17 C16 H16C . . 109.5 ?
H16A C16 H16C . . 109.5 ?
H16B C16 H16C . . 109.5 ?
C16 C17 N2 . . 114.0(5) ?
C16 C17 H17A . . 108.8 ?
N2 C17 H17A . . 108.8 ?
C16 C17 H17B . . 108.8 ?
N2 C17 H17B . . 108.8 ?
H17A C17 H17B . . 107.7 ?
C19 C18 C13 . . 120.5(4) ?
C19 C18 H18 . . 119.8 ?
C13 C18 H18 . . 119.8 ?
C18 C19 C20 . . 122.9(4) ?
C18 C19 H19 . . 118.5 ?
C20 C19 H19 . . 118.5 ?
C11 C20 C19 . . 116.3(4) ?
C11 C20 C21 . . 122.3(4) ?
C19 C20 C21 . . 121.3(4) ?
N3 C21 C8 . . 110.5(3) ?
N3 C21 C20 . . 109.5(3) ?
C8 C21 C20 . . 110.6(3) ?
N3 C21 C22 . . 99.2(3) ?
C8 C21 C22 . . 111.6(3) ?
C20 C21 C22 . . 114.9(3) ?
C23 C22 C27 . . 121.7(4) ?
C23 C22 C21 . . 127.8(4) ?
C27 C22 C21 . . 110.5(3) ?
C22 C23 C24 . . 117.1(4) ?
C22 C23 H23 . . 121.5 ?
C24 C23 H23 . . 121.5 ?
C25 C24 C23 . . 121.9(4) ?
C25 C24 H24 . . 119.0 ?
C23 C24 H24 . . 119.0 ?
C26 C25 C24 . . 120.8(4) ?
C26 C25 H25 . . 119.6 ?
C24 C25 H25 . . 119.6 ?
C25 C26 C27 . . 117.5(4) ?
C25 C26 H26 . . 121.2 ?
C27 C26 H26 . . 121.2 ?
C22 C27 C26 . . 120.9(4) ?
C22 C27 C28 . . 109.7(4) ?
C26 C27 C28 . . 129.3(4) ?
O1 C28 N3 . . 126.1(4) ?
O1 C28 C27 . . 128.4(4) ?
N3 C28 C27 . . 105.4(4) ?
N4 C29 C30 . . 121.0(4) ?
N4 C29 H29 . . 119.5 ?
C30 C29 H29 . . 119.5 ?
C31 C30 C35 . . 119.9(4) ?
C31 C30 C29 . . 119.7(4) ?
C35 C30 C29 . . 120.4(4) ?
C30 C31 C32 . . 120.2(5) ?
C30 C31 H31 . . 119.9 ?
C32 C31 H31 . . 119.9 ?
C33 C32 C31 . . 119.6(5) ?
C33 C32 H32 . . 120.2 ?
C31 C32 H32 . . 120.2 ?
O2 C33 C34 . . 121.9(5) ?
O2 C33 C32 . . 116.2(5) ?
C34 C33 C32 . . 121.9(4) ?
C33 C34 C35 . . 117.8(4) ?
C33 C34 H34 . . 121.1 ?
C35 C34 H34 . . 121.1 ?
O3 C35 C30 . . 124.3(4) ?
O3 C35 C34 . . 115.0(4) ?
C30 C35 C34 . . 120.7(4) ?
C5 N1 C4 . . 121.0(5) ?
C5 N1 C2 . . 120.4(4) ?
C4 N1 C2 . . 118.4(4) ?
C13 N2 C14 . . 119.9(4) ?
C13 N2 C17 . . 121.9(4) ?
C14 N2 C17 . . 117.9(4) ?
C28 N3 N4 . . 129.9(3) ?
C28 N3 C21 . . 115.1(3) ?
N4 N3 C21 . . 113.9(3) ?
C29 N4 N3 . . 121.3(4) ?
C33 O2 H2 . . 109.5 ?
C35 O3 H3 . . 109.5 ?
C11 O4 C9 . . 118.5(3) ?

loop_
_geom_bond_atom_site_label_1
_geom_bond_atom_site_label_2
_geom_bond_site_symmetry_2
_geom_bond_distance
_geom_bond_publ_flag
C1 C2 . 1.453(7) ?
C1 H1A . 0.9600 ?
C1 H1B . 0.9600 ?
C1 H1C . 0.9600 ?
C2 N1 . 1.486(7) ?
C2 H2A . 0.9700 ?
C2 H2B . 0.9700 ?
C3 C4 . 1.323(7) ?
C3 H3A . 0.9600 ?
C3 H3B . 0.9600 ?
C3 H3C . 0.9600 ?
C4 N1 . 1.434(6) ?
C4 H4A . 0.9700 ?
C4 H4B . 0.9700 ?
C5 N1 . 1.380(5) ?
C5 C10 . 1.388(6) ?
C5 C6 . 1.395(6) ?
C6 C7 . 1.354(5) ?
C6 H6 . 0.9300 ?
C7 C8 . 1.396(5) ?
C7 H7 . 0.9300 ?
C8 C9 . 1.375(5) ?
C8 C21 . 1.504(5) ?
C9 C10 . 1.375(5) ?
C9 O4 . 1.377(4) ?
C10 H10 . 0.9300 ?
C11 C20 . 1.370(5) ?
C11 O4 . 1.371(4) ?
C11 C12 . 1.380(5) ?
C12 C13 . 1.391(5) ?
C12 H12 . 0.9300 ?
C13 N2 . 1.374(5) ?
C13 C18 . 1.413(6) ?
C14 N2 . 1.465(6) ?
C14 C15 . 1.490(7) ?
C14 H14A . 0.9700 ?
C14 H14B . 0.9700 ?
C15 H15A . 0.9600 ?
C15 H15B . 0.9600 ?
C15 H15C . 0.9600 ?
C16 C17 . 1.458(7) ?
C16 H16A . 0.9600 ?
C16 H16B . 0.9600 ?
C16 H16C . 0.9600 ?
C17 N2 . 1.476(6) ?
C17 H17A . 0.9700 ?
C17 H17B . 0.9700 ?
C18 C19 . 1.374(6) ?
C18 H18 . 0.9300 ?
C19 C20 . 1.386(5) ?
C19 H19 . 0.9300 ?
C20 C21 . 1.504(5) ?
C21 N3 . 1.496(5) ?
C21 C22 . 1.527(5) ?
C22 C23 . 1.366(5) ?
C22 C27 . 1.381(5) ?
C23 C24 . 1.384(6) ?
C23 H23 . 0.9300 ?
C24 C25 . 1.376(6) ?
C24 H24 . 0.9300 ?
C25 C26 . 1.376(6) ?
C25 H25 . 0.9300 ?
C26 C27 . 1.388(5) ?
C26 H26 . 0.9300 ?
C27 C28 . 1.473(5) ?
C28 O1 . 1.231(5) ?
C28 N3 . 1.362(5) ?
C29 N4 . 1.240(5) ?
C29 C30 . 1.482(6) ?
C29 H29 . 0.9300 ?
C30 C31 . 1.365(6) ?
C30 C35 . 1.389(6) ?
C31 C32 . 1.388(6) ?
C31 H31 . 0.9300 ?
C32 C33 . 1.385(7) ?
C32 H32 . 0.9300 ?
C33 O2 . 1.363(5) ?
C33 C34 . 1.364(6) ?
C34 C35 . 1.413(6) ?
C34 H34 . 0.9300 ?
C35 O3 . 1.335(5) ?
N3 N4 . 1.388(4) ?
O2 H2 . 0.8200 ?
O3 H3 . 0.8200 ?

loop_
_geom_torsion_atom_site_label_1
_geom_torsion_atom_site_label_2
_geom_torsion_atom_site_label_3
_geom_torsion_atom_site_label_4
_geom_torsion_site_symmetry_1
_geom_torsion_site_symmetry_2
_geom_torsion_site_symmetry_3
_geom_torsion_site_symmetry_4
_geom_torsion
_geom_torsion_publ_flag
N1 C5 C6 C7 . . . . -177.1(4) ?
C10 C5 C6 C7 . . . . 1.8(7) ?
C5 C6 C7 C8 . . . . -1.2(7) ?
C6 C7 C8 C9 . . . . -0.3(6) ?
C6 C7 C8 C21 . . . . 179.8(4) ?
C7 C8 C9 C10 . . . . 1.1(6) ?
C21 C8 C9 C10 . . . . -179.0(4) ?
C7 C8 C9 O4 . . . . -179.2(4) ?
C21 C8 C9 O4 . . . . 0.7(6) ?
C8 C9 C10 C5 . . . . -0.4(7) ?
O4 C9 C10 C5 . . . . 179.8(4) ?
N1 C5 C10 C9 . . . . 177.9(4) ?
C6 C5 C10 C9 . . . . -1.1(7) ?
C20 C11 C12 C13 . . . . -0.2(7) ?
O4 C11 C12 C13 . . . . 179.5(4) ?
C11 C12 C13 N2 . . . . -179.5(4) ?
C11 C12 C13 C18 . . . . 0.9(6) ?
N2 C13 C18 C19 . . . . 179.8(4) ?
C12 C13 C18 C19 . . . . -0.7(7) ?
C13 C18 C19 C20 . . . . -0.3(7) ?
O4 C11 C20 C19 . . . . 179.6(4) ?
C12 C11 C20 C19 . . . . -0.8(6) ?
O4 C11 C20 C21 . . . . 2.7(6) ?
C12 C11 C20 C21 . . . . -177.6(4) ?
C18 C19 C20 C11 . . . . 1.0(6) ?
C18 C19 C20 C21 . . . . 177.9(4) ?
C9 C8 C21 N3 . . . . -126.4(4) ?
C7 C8 C21 N3 . . . . 53.5(5) ?
C9 C8 C21 C20 . . . . -5.0(5) ?
C7 C8 C21 C20 . . . . 174.9(4) ?
C9 C8 C21 C22 . . . . 124.3(4) ?
C7 C8 C21 C22 . . . . -55.8(5) ?
C11 C20 C21 N3 . . . . 125.3(4) ?
C19 C20 C21 N3 . . . . -51.4(5) ?
C11 C20 C21 C8 . . . . 3.4(5) ?
C19 C20 C21 C8 . . . . -173.3(4) ?
C11 C20 C21 C22 . . . . -124.1(4) ?
C19 C20 C21 C22 . . . . 59.2(5) ?
N3 C21 C22 C23 . . . . 179.7(4) ?
C8 C21 C22 C23 . . . . -63.9(6) ?
C20 C21 C22 C23 . . . . 63.1(6) ?
N3 C21 C22 C27 . . . . -2.5(4) ?
C8 C21 C22 C27 . . . . 113.9(4) ?
C20 C21 C22 C27 . . . . -119.1(4) ?
C27 C22 C23 C24 . . . . -2.9(7) ?
C21 C22 C23 C24 . . . . 174.6(4) ?
C22 C23 C24 C25 . . . . 1.0(7) ?
C23 C24 C25 C26 . . . . 1.6(8) ?
C24 C25 C26 C27 . . . . -2.2(7) ?
C23 C22 C27 C26 . . . . 2.3(7) ?
C21 C22 C27 C26 . . . . -175.6(4) ?
C23 C22 C27 C28 . . . . 180.0(4) ?
C21 C22 C27 C28 . . . . 2.1(5) ?
C25 C26 C27 C22 . . . . 0.3(6) ?
C25 C26 C27 C28 . . . . -176.9(4) ?
C22 C27 C28 O1 . . . . 179.4(4) ?
C26 C27 C28 O1 . . . . -3.2(8) ?
C22 C27 C28 N3 . . . . -0.6(5) ?
C26 C27 C28 N3 . . . . 176.8(4) ?
N4 C29 C30 C31 . . . . 176.7(4) ?
N4 C29 C30 C35 . . . . -5.8(7) ?
C35 C30 C31 C32 . . . . 0.1(7) ?
C29 C30 C31 C32 . . . . 177.6(5) ?
C30 C31 C32 C33 . . . . -1.6(8) ?
C31 C32 C33 O2 . . . . -178.3(5) ?
C31 C32 C33 C34 . . . . 2.7(8) ?
O2 C33 C34 C35 . . . . 178.8(4) ?
C32 C33 C34 C35 . . . . -2.2(8) ?
C31 C30 C35 O3 . . . . 179.1(5) ?
C29 C30 C35 O3 . . . . 1.6(7) ?
C31 C30 C35 C34 . . . . 0.3(7) ?
C29 C30 C35 C34 . . . . -177.1(4) ?
C33 C34 C35 O3 . . . . -178.1(4) ?
C33 C34 C35 C30 . . . . 0.7(7) ?
C10 C5 N1 C4 . . . . -179.5(5) ?
C6 C5 N1 C4 . . . . -0.6(8) ?
C10 C5 N1 C2 . . . . 5.7(7) ?
C6 C5 N1 C2 . . . . -175.4(5) ?
C3 C4 N1 C5 . . . . -145.1(8) ?
C3 C4 N1 C2 . . . . 29.7(12) ?
C1 C2 N1 C5 . . . . 78.6(6) ?
C1 C2 N1 C4 . . . . -96.3(7) ?
C12 C13 N2 C14 . . . . 4.7(7) ?
C18 C13 N2 C14 . . . . -175.8(4) ?
C12 C13 N2 C17 . . . . 179.7(5) ?
C18 C13 N2 C17 . . . . -0.8(7) ?
C15 C14 N2 C13 . . . . -83.1(6) ?
C15 C14 N2 C17 . . . . 101.7(6) ?
C16 C17 N2 C13 . . . . 79.7(7) ?
C16 C17 N2 C14 . . . . -105.3(6) ?
O1 C28 N3 N4 . . . . 11.1(7) ?
C27 C28 N3 N4 . . . . -168.9(4) ?
O1 C28 N3 C21 . . . . 178.8(4) ?
C27 C28 N3 C21 . . . . -1.2(5) ?
C8 C21 N3 C28 . . . . -115.0(4) ?
C20 C21 N3 C28 . . . . 122.9(4) ?
C22 C21 N3 C28 . . . . 2.2(4) ?
C8 C21 N3 N4 . . . . 54.7(4) ?
C20 C21 N3 N4 . . . . -67.4(4) ?
C22 C21 N3 N4 . . . . 171.9(3) ?
C30 C29 N4 N3 . . . . 177.2(4) ?
C28 N3 N4 C29 . . . . -27.2(7) ?
C21 N3 N4 C29 . . . . 165.0(4) ?
C20 C11 O4 C9 . . . . -7.5(6) ?
C12 C11 O4 C9 . . . . 172.8(4) ?
C8 C9 O4 C11 . . . . 5.7(6) ?
C10 C9 O4 C11 . . . . -174.5(4) ?

loop_
_cod_related_entry_id
_cod_related_entry_database
_cod_related_entry_code
1 ChemSpider 24744964
